data_1551260
loop_
_publ_author_name
'May, N\'ora V.'
'G\'al, G. Tam\'as'
'Szentendrei, Zsolt'
'Korecz, L\'aszl\'o'
'May, Zolt\'an'
'Ferlin, Maria Grazia'
'Dean, Annalisa'
'Bombicz, Petra'
'Di Marco, Valerio B.'

_publ_section_title
;
 Relationship between solid state structure and solution stability of
 copper(ii)--hydroxypyridinecarboxylate complexes
;
_journal_issue 27
_journal_name_full 'New Journal of Chemistry'
_journal_page_first 10699
_journal_paper_doi 10.1039/C9NJ01469A
_journal_volume 43
_journal_year 2019
_chemical_formula_moiety 'C16 H16 Cu N2 O6, 3(H2 O)'
_chemical_formula_sum 'C16 H22 Cu N2 O9'
_chemical_formula_weight 449.89
_chemical_name_systematic 'catena-(bis(\m2-4-hydroxy-1,6-dimethyl-3-pyridinecarboxylato)-copper(II) trihydrate'
_space_group_crystal_system orthorhombic
_space_group_IT_number 33
_space_group_name_Hall 'P 2c -2n'
_space_group_name_H-M_alt 'P n a 21'
_symmetry_space_group_name_Hall 'P 2c -2n'
_symmetry_space_group_name_H-M 'P n a 21'
_atom_sites_solution_hydrogens mixed
_atom_sites_solution_primary difmap
_atom_sites_solution_secondary difmap
_audit_creation_method SHELXL-2014/7
_audit_update_record
;
2019-05-15 deposited with the CCDC.    2019-06-05 downloaded from the CCDC.
;
_cell_angle_alpha 90
_cell_angle_beta 90
_cell_angle_gamma 90
_cell_formula_units_Z 4
_cell_length_a 13.5554(8)
_cell_length_b 12.9227(6)
_cell_length_c 10.2747(5)
_cell_measurement_reflns_used 31641
_cell_measurement_temperature 103(2)
_cell_measurement_theta_max 27.46
_cell_measurement_theta_min 3.01
_cell_volume 1799.84(16)
_computing_cell_refinement 'CrystalClear (Rigaku/MSC Inc., 2005)'
_computing_data_collection 'CrystalClear (Rigaku/MSC Inc., 2005)'
_computing_data_reduction 'CrystalClear (Rigaku/MSC Inc., 2005)'
_computing_molecular_graphics 'Mercury (Macrae, 2006)'
_computing_publication_material 'Spek, A.L. (2015). Acta Cryst. C71, 9-18.'
_computing_structure_refinement 'SHELXL-2014/7 (Sheldrick, 2014)'
_computing_structure_solution 'Sir2014 (Burla, 2015)'
_diffrn_ambient_temperature 103(2)
_diffrn_detector_area_resol_mean 10.0000
_diffrn_measured_fraction_theta_full 0.998
_diffrn_measured_fraction_theta_max 0.999
_diffrn_measurement_details
;
 scan:  N=1,PHI=180.0,CHI=15.0,OMEGA=25.0,225.0,5.0,COUPLE=0.00                
 scan:  N=2,PHI=90.0,CHI=40.0,OMEGA=25.0,225.0,5.0,COUPLE=0.00                 
 scan:  N=3,PHI=0.0,CHI=0.0,OMEGA=25.0,225.0,5.0,COUPLE=0.00                   
 scan:  N=4,PHI=90.0,CHI=15.0,OMEGA=25.0,50.0,5.0,COUPLE=0.00                  
 Orientation Matrix:
    UB11  0.0221 UB12 -0.0201 UB13 -0.0693
    UB21 -0.0799 UB22  0.0362 UB23 -0.0242
    UB31  0.0510 UB32  0.0654 UB33 -0.0079
    Matrix type: 'd*Trek'
;
_diffrn_measurement_device RAXIS-RAPID
_diffrn_measurement_method dtprofit.ref
_diffrn_radiation_detector RX
_diffrn_radiation_monochromator 'Graphite Monochromator'
_diffrn_radiation_source 'Sealed Tube'
_diffrn_radiation_type MoK\a
_diffrn_radiation_wavelength 0.71073
_diffrn_reflns_av_R_equivalents 0.0536
_diffrn_reflns_av_unetI/netI 0.0223
_diffrn_reflns_Laue_measured_fraction_full 0.998
_diffrn_reflns_Laue_measured_fraction_max 0.999
_diffrn_reflns_limit_h_max 17
_diffrn_reflns_limit_h_min -17
_diffrn_reflns_limit_k_max 16
_diffrn_reflns_limit_k_min -16
_diffrn_reflns_limit_l_max 13
_diffrn_reflns_limit_l_min -13
_diffrn_reflns_number 45387
_diffrn_reflns_point_group_measured_fraction_full 0.998
_diffrn_reflns_point_group_measured_fraction_max 0.999
_diffrn_reflns_theta_full 25.242
_diffrn_reflns_theta_max 27.467
_diffrn_reflns_theta_min 3.005
_diffrn_source_current 40.0000
_diffrn_source_power 2.0000
_diffrn_source_voltage 50.0000
_exptl_absorpt_coefficient_mu 1.269
_exptl_absorpt_correction_T_max 0.7496
_exptl_absorpt_correction_T_min 0.7054
_exptl_absorpt_correction_type numerical
_exptl_absorpt_process_details
;
 T.Higashi, Numerical Absorption Correction, NUMABS, 2002
;
_exptl_crystal_colour Blue
_exptl_crystal_density_diffrn 1.660
_exptl_crystal_description Chunk
_exptl_crystal_F_000 932
_exptl_crystal_recrystallization_method 'Re-crystallisation from solvent: water'
_exptl_crystal_size_max 0.250
_exptl_crystal_size_mid 0.250
_exptl_crystal_size_min 0.200
_refine_diff_density_max 0.440
_refine_diff_density_min -0.264
_refine_diff_density_rms 0.082
_refine_ls_abs_structure_details
;
 Refined as an inversion twin.
;
_refine_ls_abs_structure_Flack 0.477(13)
_refine_ls_extinction_method none
_refine_ls_goodness_of_fit_ref 1.093
_refine_ls_hydrogen_treatment constr
_refine_ls_matrix_type full
_refine_ls_number_parameters 264
_refine_ls_number_reflns 4121
_refine_ls_number_restraints 1
_refine_ls_restrained_S_all 1.093
_refine_ls_R_factor_all 0.0298
_refine_ls_R_factor_gt 0.0270
_refine_ls_shift/su_max 0.001
_refine_ls_shift/su_mean 0.000
_refine_ls_structure_factor_coef Fsqd
_refine_ls_weighting_details 'w=1/[\s^2^(Fo^2^)+(0.0207P)^2^+1.3240P] where P=(Fo^2^+2Fc^2^)/3'
_refine_ls_weighting_scheme calc
_refine_ls_wR_factor_gt 0.0559
_refine_ls_wR_factor_ref 0.0578
_reflns_Friedel_coverage 0.894
_reflns_Friedel_fraction_full 0.999
_reflns_Friedel_fraction_max 0.999
_reflns_number_gt 3929
_reflns_number_total 4121
_reflns_threshold_expression 'I > 2\s(I)'
_cod_data_source_file c9nj01469a2.cif
_cod_data_source_block 4
_cod_depositor_comments
;
The following automatic conversions were performed:

'_exptl_absorpt_correction_type' value 'Numerical' changed to
'numerical' according to
/home/data/users/saulius/crontab/automatic-downloads/rss-feeds/RSC/lib/dictionaries/cif_core.dic
dictionary named 'cif_core.dic' version 2.4.2 from 2011-04-26.

Automatic conversion script
Id: cif_fix_values 4973 2017-02-22 13:04:09Z antanas 

 Adding full bibliography for 1551256--1551260.cif.
;
_cod_database_code 1551260
_shelx_shelxl_version_number 2014/7
_shelx_space_group_comment
;
The symmetry employed for this shelxl refinement is uniquely defined
by the following loop, which should always be used as a source of
symmetry information in preference to the above space-group names.
They are only intended as comments.
;
_shelx_estimated_absorpt_t_min 0.742
_shelx_estimated_absorpt_t_max 0.785

loop_
_space_group_symop_operation_xyz
'x, y, z'
'-x, -y, z+1/2'
'-x+1/2, y+1/2, z+1/2'
'x+1/2, -y+1/2, z'

loop_
_atom_site_label
_atom_site_type_symbol
_atom_site_fract_x
_atom_site_fract_y
_atom_site_fract_z
_atom_site_U_iso_or_equiv
_atom_site_adp_type
_atom_site_occupancy
_atom_site_site_symmetry_order
_atom_site_calc_flag
_atom_site_refinement_flags_posn
_atom_site_refinement_flags_adp
Cu1 Cu 0.61428(2) 0.53071(2) 0.46061(4) 0.01274(9) Uani 1 1 d . .
O1 O 0.70025(17) 0.58374(17) 0.0914(2) 0.0173(5) Uani 1 1 d . .
O2 O 0.67626(16) 0.58449(17) 0.3048(2) 0.0161(5) Uani 1 1 d . .
O3 O 0.66064(17) 0.39162(16) 0.4201(2) 0.0166(5) Uani 1 1 d . .
O4 O 0.7875(2) 0.7748(2) 0.1470(2) 0.0297(6) Uani 1 1 d . .
H4O H 0.8148 0.8077 0.0889 0.067(19) Uiso 1 1 d R .
H4W H 0.7601 0.7165 0.1207 0.036(12) Uiso 1 1 d R .
O5 O 0.6524(2) 0.83383(19) 0.3336(3) 0.0292(6) Uani 1 1 d . .
H5W H 0.6395 0.7765 0.3616 0.062(18) Uiso 1 1 d R .
H5O H 0.6915 0.8180 0.2747 0.047(15) Uiso 1 1 d R .
O6 O 0.86742(15) 0.51882(17) 0.9579(4) 0.0264(5) Uani 1 1 d . .
H6W H 0.8648 0.4703 0.9214 0.06(2) Uiso 1 1 d R .
H6O H 0.8156 0.5328 0.9978 0.033(12) Uiso 1 1 d R .
O11 O 0.53325(16) 0.47009(16) 0.8336(2) 0.0162(4) Uani 1 1 d . .
O12 O 0.56911(17) 0.47456(17) 0.6229(2) 0.0169(5) Uani 1 1 d . .
O13 O 0.60286(17) 0.67151(16) 0.5186(2) 0.0160(5) Uani 1 1 d . .
N1 N 0.6430(2) 0.2745(2) 0.0529(3) 0.0142(5) Uani 1 1 d . .
N11 N 0.5700(2) 0.7777(2) 0.8913(3) 0.0163(6) Uani 1 1 d . .
C2 C 0.6517(2) 0.3776(2) 0.0697(3) 0.0144(6) Uani 1 1 d . .
H2 H 0.6493 0.4211 -0.0048 0.017 Uiso 1 1 calc R U
C3 C 0.6637(2) 0.4227(2) 0.1900(3) 0.0129(6) Uani 1 1 d . .
C4 C 0.6626(2) 0.3580(2) 0.3021(3) 0.0123(6) Uani 1 1 d . .
C5 C 0.6629(2) 0.2496(3) 0.2792(3) 0.0150(6) Uani 1 1 d . .
H5 H 0.6707 0.2041 0.3511 0.018 Uiso 1 1 calc R U
C6 C 0.6526(2) 0.2084(2) 0.1576(3) 0.0146(6) Uani 1 1 d . .
C7 C 0.6801(2) 0.5378(2) 0.1954(3) 0.0133(6) Uani 1 1 d . .
C8 C 0.6216(3) 0.2338(2) -0.0782(3) 0.0169(7) Uani 1 1 d . .
H8A H 0.6156 0.2915 -0.1396 0.025 Uiso 1 1 calc R U
H8B H 0.5596 0.1949 -0.0762 0.025 Uiso 1 1 calc R U
H8C H 0.6753 0.1880 -0.1058 0.025 Uiso 1 1 calc R U
C9 C 0.6502(3) 0.0944(2) 0.1327(3) 0.0185(6) Uani 1 1 d . .
H9A H 0.5860 0.0753 0.0958 0.028 Uiso 1 1 calc R U
H9B H 0.6603 0.0572 0.2147 0.028 Uiso 1 1 calc R U
H9C H 0.7026 0.0760 0.0712 0.028 Uiso 1 1 calc R U
C12 C 0.5656(2) 0.6752(2) 0.8683(3) 0.0151(6) Uani 1 1 d . .
H12 H 0.5560 0.6298 0.9399 0.018 Uiso 1 1 calc R U
C13 C 0.5745(2) 0.6329(2) 0.7451(3) 0.0127(6) Uani 1 1 d . .
C14 C 0.5916(2) 0.7004(2) 0.6378(3) 0.0130(6) Uani 1 1 d . .
C15 C 0.5951(2) 0.8082(2) 0.6670(3) 0.0150(6) Uani 1 1 d . .
H15 H 0.6049 0.8559 0.5978 0.018 Uiso 1 1 calc R U
C16 C 0.5847(2) 0.8456(2) 0.7903(3) 0.0155(6) Uani 1 1 d . .
C17 C 0.5582(2) 0.5183(2) 0.7341(3) 0.0136(6) Uani 1 1 d . .
C18 C 0.5554(3) 0.8150(3) 1.0260(3) 0.0238(8) Uani 1 1 d . .
H18A H 0.5455 0.7558 1.0841 0.036 Uiso 1 1 calc R U
H18B H 0.4973 0.8601 1.0292 0.036 Uiso 1 1 calc R U
H18C H 0.6137 0.8540 1.0539 0.036 Uiso 1 1 calc R U
C19 C 0.5886(2) 0.9592(2) 0.8194(3) 0.0197(7) Uani 1 1 d . .
H19A H 0.5950 0.9980 0.7379 0.030 Uiso 1 1 calc R U
H19B H 0.6455 0.9738 0.8753 0.030 Uiso 1 1 calc R U
H19C H 0.5279 0.9801 0.8640 0.030 Uiso 1 1 calc R U

loop_
_atom_site_aniso_label
_atom_site_aniso_U_11
_atom_site_aniso_U_22
_atom_site_aniso_U_33
_atom_site_aniso_U_23
_atom_site_aniso_U_13
_atom_site_aniso_U_12
Cu1 0.01684(16) 0.01069(15) 0.01068(15) -0.00093(18) 0.00122(18) -0.00023(12)
O1 0.0245(12) 0.0139(11) 0.0135(10) 0.0006(9) 0.0025(9) -0.0018(9)
O2 0.0200(11) 0.0141(10) 0.0142(11) -0.0016(9) 0.0033(9) -0.0029(9)
O3 0.0219(11) 0.0136(10) 0.0143(10) -0.0007(8) 0.0005(8) 0.0024(8)
O4 0.0455(17) 0.0265(14) 0.0172(12) -0.0006(11) 0.0039(12) -0.0175(13)
O5 0.0436(16) 0.0176(13) 0.0264(14) 0.0012(11) 0.0041(13) -0.0023(12)
O6 0.0281(12) 0.0244(11) 0.0267(11) -0.0034(16) 0.0085(16) -0.0024(9)
O11 0.0195(11) 0.0162(11) 0.0129(10) 0.0022(9) 0.0013(8) 0.0005(9)
O12 0.0226(12) 0.0135(11) 0.0148(11) -0.0001(9) 0.0043(9) -0.0011(9)
O13 0.0236(12) 0.0132(10) 0.0113(10) -0.0028(9) 0.0024(9) -0.0006(9)
N1 0.0176(13) 0.0138(13) 0.0111(12) -0.0022(10) 0.0018(10) 0.0003(10)
N11 0.0153(13) 0.0206(15) 0.0129(13) -0.0039(12) -0.0028(11) 0.0005(11)
C2 0.0117(14) 0.0157(15) 0.0157(16) 0.0008(12) 0.0016(12) 0.0015(11)
C3 0.0109(14) 0.0142(15) 0.0136(14) -0.0010(13) 0.0004(11) -0.0006(11)
C4 0.0116(13) 0.0142(14) 0.0112(14) -0.0019(12) 0.0019(11) 0.0011(11)
C5 0.0147(15) 0.0151(15) 0.0152(15) 0.0024(12) 0.0007(12) 0.0012(12)
C6 0.0119(14) 0.0144(15) 0.0176(16) 0.0012(13) 0.0022(12) 0.0006(12)
C7 0.0106(14) 0.0147(15) 0.0147(14) -0.0003(13) 0.0002(11) 0.0015(11)
C8 0.0247(17) 0.0147(15) 0.0113(16) -0.0031(11) -0.0013(11) 0.0010(13)
C9 0.0241(16) 0.0140(15) 0.0175(15) -0.0026(13) 0.0039(13) -0.0002(13)
C12 0.0132(14) 0.0176(15) 0.0144(15) -0.0002(13) -0.0010(12) 0.0015(12)
C13 0.0101(13) 0.0137(14) 0.0142(14) -0.0008(12) -0.0009(11) 0.0009(11)
C14 0.0100(13) 0.0158(15) 0.0133(14) -0.0019(12) 0.0011(11) -0.0002(11)
C15 0.0144(14) 0.0124(14) 0.0181(15) 0.0004(13) 0.0023(12) -0.0008(11)
C16 0.0113(14) 0.0155(15) 0.0196(16) -0.0020(13) -0.0007(12) -0.0004(12)
C17 0.0099(14) 0.0163(15) 0.0146(15) 0.0004(12) -0.0004(11) 0.0007(12)
C18 0.032(2) 0.027(2) 0.0126(17) -0.0053(15) -0.0011(14) 0.0041(15)
C19 0.0200(16) 0.0153(16) 0.0239(17) -0.0047(14) 0.0008(13) -0.0009(12)

loop_
_atom_type_symbol
_atom_type_description
_atom_type_scat_dispersion_real
_atom_type_scat_dispersion_imag
_atom_type_scat_source
C C 0.0033 0.0016 'International Tables Vol C Tables 4.2.6.8 and 6.1.1.4'
H H 0.0000 0.0000 'International Tables Vol C Tables 4.2.6.8 and 6.1.1.4'
Cu Cu 0.3201 1.2651 'International Tables Vol C Tables 4.2.6.8 and 6.1.1.4'
N N 0.0061 0.0033 'International Tables Vol C Tables 4.2.6.8 and 6.1.1.4'
O O 0.0106 0.0060 'International Tables Vol C Tables 4.2.6.8 and 6.1.1.4'

loop_
_geom_angle_atom_site_label_1
_geom_angle_atom_site_label_2
_geom_angle_atom_site_label_3
_geom_angle
_geom_angle_site_symmetry_3
O12 Cu1 O13 93.61(9) .
O12 Cu1 O2 172.89(10) .
O13 Cu1 O2 87.21(9) .
O12 Cu1 O3 86.55(9) .
O13 Cu1 O3 164.96(10) .
O2 Cu1 O3 90.83(9) .
O12 Cu1 O11 101.89(9) 2_664
O13 Cu1 O11 96.09(9) 2_664
O2 Cu1 O11 85.03(8) 2_664
O3 Cu1 O11 98.59(8) 2_664
C7 O2 Cu1 125.15(19) .
C4 O3 Cu1 121.22(19) .
H4O O4 H4W 114.2 .
H5W O5 H5O 99.8 .
H6W O6 H6O 113.4 .
C17 O11 Cu1 132.8(2) 2_665
C17 O12 Cu1 130.1(2) .
C14 O13 Cu1 125.3(2) .
C2 N1 C6 120.2(3) .
C2 N1 C8 119.1(3) .
C6 N1 C8 120.7(2) .
C12 N11 C16 120.1(3) .
C12 N11 C18 118.7(3) .
C16 N11 C18 121.2(3) .
N1 C2 C3 122.9(3) .
N1 C2 H2 118.5 .
C3 C2 H2 118.5 .
C2 C3 C4 118.5(3) .
C2 C3 C7 118.0(3) .
C4 C3 C7 123.5(3) .
O3 C4 C5 119.2(3) .
O3 C4 C3 124.4(3) .
C5 C4 C3 116.4(3) .
C6 C5 C4 122.4(3) .
C6 C5 H5 118.8 .
C4 C5 H5 118.8 .
C5 C6 N1 118.9(3) .
C5 C6 C9 122.9(3) .
N1 C6 C9 118.3(3) .
O1 C7 O2 122.4(3) .
O1 C7 C3 117.9(3) .
O2 C7 C3 119.6(3) .
N1 C8 H8A 109.5 .
N1 C8 H8B 109.5 .
H8A C8 H8B 109.5 .
N1 C8 H8C 109.5 .
H8A C8 H8C 109.5 .
H8B C8 H8C 109.5 .
C6 C9 H9A 109.5 .
C6 C9 H9B 109.5 .
H9A C9 H9B 109.5 .
C6 C9 H9C 109.5 .
H9A C9 H9C 109.5 .
H9B C9 H9C 109.5 .
N11 C12 C13 123.0(3) .
N11 C12 H12 118.5 .
C13 C12 H12 118.5 .
C12 C13 C14 118.7(3) .
C12 C13 C17 116.4(3) .
C14 C13 C17 124.7(3) .
O13 C14 C13 125.2(3) .
O13 C14 C15 118.6(3) .
C13 C14 C15 116.1(3) .
C16 C15 C14 122.6(3) .
C16 C15 H15 118.7 .
C14 C15 H15 118.7 .
C15 C16 N11 119.4(3) .
C15 C16 C19 122.0(3) .
N11 C16 C19 118.7(3) .
O11 C17 O12 122.9(3) .
O11 C17 C13 118.1(3) .
O12 C17 C13 119.0(3) .
N11 C18 H18A 109.5 .
N11 C18 H18B 109.5 .
H18A C18 H18B 109.5 .
N11 C18 H18C 109.5 .
H18A C18 H18C 109.5 .
H18B C18 H18C 109.5 .
C16 C19 H19A 109.5 .
C16 C19 H19B 109.5 .
H19A C19 H19B 109.5 .
C16 C19 H19C 109.5 .
H19A C19 H19C 109.5 .
H19B C19 H19C 109.5 .

loop_
_geom_bond_atom_site_label_1
_geom_bond_atom_site_label_2
_geom_bond_distance
_geom_bond_site_symmetry_2
Cu1 O12 1.919(2) .
Cu1 O13 1.921(2) .
Cu1 O2 1.937(2) .
Cu1 O3 1.949(2) .
Cu1 O11 2.388(2) 2_664
O1 C7 1.253(4) .
O2 C7 1.277(4) .
O3 C4 1.288(4) .
O4 H4O 0.8216 .
O4 H4W 0.8823 .
O5 H5W 0.8133 .
O5 H5O 0.8297 .
O6 H6W 0.7310 .
O6 H6O 0.8329 .
O11 C17 1.244(4) .
O11 Cu1 2.388(2) 2_665
O12 C17 1.282(4) .
O13 C14 1.290(4) .
N1 C2 1.350(4) .
N1 C6 1.380(4) .
N1 C8 1.474(4) .
N11 C12 1.346(4) .
N11 C16 1.375(4) .
N11 C18 1.479(4) .
C2 C3 1.376(4) .
C2 H2 0.9500 .
C3 C4 1.424(4) .
C3 C7 1.505(4) .
C4 C5 1.421(4) .
C5 C6 1.365(5) .
C5 H5 0.9500 .
C6 C9 1.496(4) .
C8 H8A 0.9800 .
C8 H8B 0.9800 .
C8 H8C 0.9800 .
C9 H9A 0.9800 .
C9 H9B 0.9800 .
C9 H9C 0.9800 .
C12 C13 1.384(4) .
C12 H12 0.9500 .
C13 C14 1.424(4) .
C13 C17 1.503(4) .
C14 C15 1.426(4) .
C15 C16 1.362(5) .
C15 H15 0.9500 .
C16 C19 1.499(4) .
C18 H18A 0.9800 .
C18 H18B 0.9800 .
C18 H18C 0.9800 .
C19 H19A 0.9800 .
C19 H19B 0.9800 .
C19 H19C 0.9800 .
